data_7011202
loop_
_publ_author_name
'Barbara Wenzel'
'Peter L\"onnecke'
'Matthias Stender'
'Evamarie Hey-Hawkins'

_publ_section_title
;
 Early/late heterobimetallics: unusual tetranuclear Zr/Ni and
 octanuclear Zr/Pd complexes with bridging bifunctional sulfidoacetato
 ligands
;
_journal_issue 4
_journal_name_full 'J. Chem. Soc., Dalton Trans.'
_journal_page_first 478
_journal_page_last 480
_journal_paper_doi 10.1039/b109041k
_journal_year 2002
_chemical_formula_sum 'C76 H114 Ni2 O10 P2 S4 Zr2'
_chemical_formula_weight 1677.71
_chemical_name_systematic
;
?
;
_space_group_IT_number 2
_symmetry_cell_setting triclinic
_symmetry_space_group_name_Hall '-P 1'
_symmetry_space_group_name_H-M 'P -1'
_atom_sites_solution_hydrogens geom
_atom_sites_solution_primary direct
_atom_sites_solution_secondary difmap
_audit_creation_method SHELXL-97
_cell_angle_alpha 66.3130(10)
_cell_angle_beta 83.0200(10)
_cell_angle_gamma 88.9650(10)
_cell_formula_units_Z 1
_cell_length_a 11.1012(5)
_cell_length_b 13.2491(6)
_cell_length_c 14.6788(7)
_cell_measurement_reflns_used 1200
_cell_measurement_temperature 223(2)
_cell_measurement_theta_max 28.56
_cell_measurement_theta_min 1.68
_cell_volume 1961.31(16)
_computing_cell_refinement 'SAINT (AXS-Bruker)'
_computing_data_collection 'SMART (AXS-Bruker)'
_computing_data_reduction 'SAINT (AXS-Bruker)'
_computing_molecular_graphics 'XP (AXS-Bruker)'
_computing_structure_refinement 'SHELXL-97 (Sheldrick, 1997)'
_computing_structure_solution 'SHELXS-97 (Sheldrick, 1990)'
_diffrn_ambient_temperature 223(2)
_diffrn_measured_fraction_theta_full 0.867
_diffrn_measured_fraction_theta_max 0.867
_diffrn_measurement_device_type 'CCD Diffractometer (AXS Bruker)'
_diffrn_measurement_method 'Omega Scans'
_diffrn_radiation_monochromator graphite
_diffrn_radiation_source 'fine-focus sealed tube'
_diffrn_radiation_type MoK\a
_diffrn_radiation_wavelength 0.71073
_diffrn_reflns_av_R_equivalents 0.0168
_diffrn_reflns_av_sigmaI/netI 0.0445
_diffrn_reflns_limit_h_max 13
_diffrn_reflns_limit_h_min -14
_diffrn_reflns_limit_k_max 14
_diffrn_reflns_limit_k_min -17
_diffrn_reflns_limit_l_max 18
_diffrn_reflns_limit_l_min -18
_diffrn_reflns_number 11963
_diffrn_reflns_theta_full 28.56
_diffrn_reflns_theta_max 28.56
_diffrn_reflns_theta_min 1.68
_exptl_absorpt_coefficient_mu 0.933
_exptl_absorpt_correction_T_max 0.9125
_exptl_absorpt_correction_T_min 0.7672
_exptl_absorpt_correction_type SADABS
_exptl_crystal_colour green
_exptl_crystal_density_diffrn 1.420
_exptl_crystal_density_method 'not measured'
_exptl_crystal_description prism
_exptl_crystal_F_000 880
_exptl_crystal_size_max 0.30
_exptl_crystal_size_mid 0.15
_exptl_crystal_size_min 0.10
_refine_diff_density_max 1.040
_refine_diff_density_min -1.000
_refine_diff_density_rms 0.087
_refine_ls_extinction_method none
_refine_ls_goodness_of_fit_ref 1.346
_refine_ls_hydrogen_treatment mixed
_refine_ls_matrix_type full
_refine_ls_number_parameters 629
_refine_ls_number_reflns 8667
_refine_ls_number_restraints 0
_refine_ls_restrained_S_all 1.346
_refine_ls_R_factor_all 0.0733
_refine_ls_R_factor_gt 0.0655
_refine_ls_shift/su_max 0.006
_refine_ls_shift/su_mean 0.001
_refine_ls_structure_factor_coef Fsqd
_refine_ls_weighting_details 'calc w=1/[\s^2^(Fo^2^)+(0.0280P)^2^+3.7902P] where P=(Fo^2^+2Fc^2^)/3'
_refine_ls_weighting_scheme calc
_refine_ls_wR_factor_gt 0.1258
_refine_ls_wR_factor_ref 0.1282
_reflns_number_gt 7877
_reflns_number_total 8667
_reflns_threshold_expression >2sigma(I)
_cod_data_source_file b109041k.txt
_cod_data_source_block c597
_cod_depositor_comments
;
The following automatic conversions were performed:
'_symmetry_cell_setting' value 'Triclinic' changed to 'triclinic'
according to '/home/saulius/struct/CIF-dictionaries/cif_core.dic'
dictionary named 'cif_core.dic' version 2.4.1 from 2010-06-29.

Automatic conversion script
Id: cif_fix_enum 1527 2010-12-29 10:47:43Z saulius 
;
_cod_original_sg_symbol_H-M P-1
_cod_database_code 7011202

loop_
_symmetry_equiv_pos_as_xyz
'x, y, z'
'-x, -y, -z'

loop_
_atom_site_label
_atom_site_type_symbol
_atom_site_fract_x
_atom_site_fract_y
_atom_site_fract_z
_atom_site_U_iso_or_equiv
_atom_site_adp_type
_atom_site_occupancy
_atom_site_symmetry_multiplicity
_atom_site_calc_flag
_atom_site_refinement_flags
_atom_site_disorder_assembly
_atom_site_disorder_group
Zr1 Zr 0.21024(4) 0.30113(3) 0.36313(3) 0.01860(10) Uani 1 1 d . . .
Ni1 Ni -0.16396(5) 0.17554(5) 0.18044(4) 0.02556(14) Uani 1 1 d . . .
S1 S -0.1315(2) 0.34216(13) 0.06450(13) 0.0802(7) Uani 1 1 d . . .
S2 S 0.18579(14) -0.00306(10) 0.71498(10) 0.0446(4) Uani 1 1 d . . .
P1 P -0.30371(10) 0.15002(10) 0.10229(9) 0.0280(2) Uani 1 1 d . . .
O1 O 0.0801(3) 0.3316(2) 0.2603(2) 0.0257(6) Uani 1 1 d . . .
O2 O -0.0485(3) 0.2104(2) 0.2522(2) 0.0273(7) Uani 1 1 d . . .
O3 O 0.0839(3) 0.1533(2) 0.4460(2) 0.0296(7) Uani 1 1 d . . .
O4 O 0.2401(3) 0.1734(2) 0.5134(2) 0.0253(6) Uani 1 1 d . . .
O5 O 0.3394(6) 0.1895(5) 0.9374(6) 0.117(2) Uani 1 1 d . . .
C1 C 0.4336(4) 0.2648(4) 0.3337(4) 0.0333(10) Uani 1 1 d . . .
C2 C 0.3714(4) 0.1704(4) 0.3381(3) 0.0309(10) Uani 1 1 d . . .
C3 C 0.3044(4) 0.2017(4) 0.2561(3) 0.0297(10) Uani 1 1 d . . .
C4 C 0.3286(5) 0.3158(4) 0.1971(3) 0.0335(10) Uani 1 1 d . . .
C5 C 0.4097(5) 0.3537(4) 0.2440(4) 0.0359(11) Uani 1 1 d . . .
C6 C 0.5222(5) 0.2643(7) 0.4035(6) 0.0534(16) Uani 1 1 d . . .
C7 C 0.6500(6) 0.2367(9) 0.3721(8) 0.068(2) Uani 1 1 d . . .
C8 C 0.3801(7) 0.0543(5) 0.4128(5) 0.0529(16) Uani 1 1 d . . .
C9 C 0.2316(6) 0.1246(6) 0.2310(7) 0.0527(17) Uani 1 1 d . . .
C10 C 0.2897(8) 0.3815(7) 0.0965(4) 0.0579(19) Uani 1 1 d . . .
C11 C 0.4802(8) 0.4609(6) 0.1935(6) 0.065(2) Uani 1 1 d . . .
C12 C 0.2599(4) 0.4799(4) 0.3856(3) 0.0272(9) Uani 1 1 d . . .
C13 C 0.2267(4) 0.3981(4) 0.4827(3) 0.0273(9) Uani 1 1 d . . .
C14 C 0.1019(4) 0.3688(4) 0.4910(3) 0.0274(9) Uani 1 1 d . . .
C15 C 0.0586(4) 0.4318(4) 0.3987(3) 0.0265(9) Uani 1 1 d . . .
C16 C 0.1575(4) 0.4987(3) 0.3313(3) 0.0256(9) Uani 1 1 d . . .
C17 C 0.3694(5) 0.5571(4) 0.3550(4) 0.0381(11) Uani 1 1 d . . .
C18 C 0.3485(5) 0.6435(5) 0.3997(5) 0.0448(13) Uani 1 1 d . . .
C19 C 0.3043(6) 0.3584(6) 0.5660(4) 0.0420(13) Uani 1 1 d . . .
C20 C 0.0251(6) 0.2935(5) 0.5847(4) 0.0416(12) Uani 1 1 d . . .
C21 C -0.0706(5) 0.4316(5) 0.3797(5) 0.0399(12) Uani 1 1 d . . .
C22 C 0.1503(6) 0.5826(4) 0.2270(4) 0.0384(12) Uani 1 1 d . . .
C23 C -0.0028(4) 0.3051(4) 0.2206(3) 0.0254(9) Uani 1 1 d . . .
C24 C -0.0487(6) 0.3955(4) 0.1312(5) 0.0446(14) Uani 1 1 d . . .
C25 C 0.1467(4) 0.1175(3) 0.5194(3) 0.0261(9) Uani 1 1 d . . .
C26 C 0.1074(5) 0.0128(4) 0.6091(4) 0.0332(11) Uani 1 1 d . . .
C27 C -0.4095(6) 0.0325(6) 0.1652(5) 0.0513(15) Uani 1 1 d . . .
C28 C -0.4098(6) 0.2609(6) 0.0654(6) 0.0470(14) Uani 1 1 d . . .
C29 C -0.2468(4) 0.1356(4) -0.0135(3) 0.0287(9) Uani 1 1 d . . .
C30 C -0.1249(5) 0.1209(4) -0.0347(4) 0.0368(11) Uani 1 1 d . . .
C31 C -0.0817(6) 0.1050(5) -0.1209(5) 0.0491(14) Uani 1 1 d . . .
C32 C -0.1607(6) 0.1044(5) -0.1860(5) 0.0532(16) Uani 1 1 d . . .
C33 C -0.2818(6) 0.1191(5) -0.1659(4) 0.0507(15) Uani 1 1 d . . .
C34 C -0.3255(5) 0.1342(4) -0.0798(4) 0.0389(12) Uani 1 1 d . . .
C35 C 0.2090(8) 0.1789(7) 0.9407(8) 0.104(3) Uani 1 1 d . . .
H35A H 0.1891 0.1207 0.9192 0.125 Uiso 1 1 calc R . .
H35B H 0.1693 0.1596 1.0092 0.125 Uiso 1 1 calc R . .
C36 C 0.1673(8) 0.2838(7) 0.8739(8) 0.102(3) Uani 1 1 d . . .
H36A H 0.1019 0.3099 0.9093 0.122 Uiso 1 1 calc R . .
H36B H 0.1368 0.2767 0.8168 0.122 Uiso 1 1 calc R . .
C37 C 0.2717(7) 0.3601(6) 0.8400(6) 0.076(2) Uani 1 1 d . . .
H37A H 0.2762 0.4064 0.7682 0.091 Uiso 1 1 calc R . .
H37B H 0.2688 0.4075 0.8771 0.091 Uiso 1 1 calc R . .
C38 C 0.3728(7) 0.2876(7) 0.8615(8) 0.110(4) Uani 1 1 d . . .
H38A H 0.4044 0.2758 0.8013 0.132 Uiso 1 1 calc R . .
H38B H 0.4380 0.3223 0.8795 0.132 Uiso 1 1 calc R . .
H6A H 0.495(6) 0.219(5) 0.467(5) 0.06(2) Uiso 1 1 d . . .
H6B H 0.528(5) 0.339(5) 0.403(4) 0.053(17) Uiso 1 1 d . . .
H7A H 0.644(6) 0.173(5) 0.365(5) 0.06(2) Uiso 1 1 d . . .
H7B H 0.671(5) 0.293(5) 0.311(5) 0.046(19) Uiso 1 1 d . . .
H7C H 0.709(7) 0.240(6) 0.415(6) 0.09(2) Uiso 1 1 d . . .
H8A H 0.314(7) 0.012(6) 0.419(5) 0.07(2) Uiso 1 1 d . . .
H8B H 0.397(6) 0.049(6) 0.483(6) 0.08(2) Uiso 1 1 d . . .
H8C H 0.454(6) 0.023(5) 0.393(5) 0.061(18) Uiso 1 1 d . . .
H9A H 0.180(7) 0.083(6) 0.282(5) 0.07(2) Uiso 1 1 d . . .
H9B H 0.176(7) 0.156(6) 0.196(6) 0.08(2) Uiso 1 1 d . . .
H9C H 0.287(6) 0.082(6) 0.205(5) 0.07(2) Uiso 1 1 d . . .
H10A H 0.233(7) 0.350(6) 0.080(6) 0.08(3) Uiso 1 1 d . . .
H10B H 0.360(6) 0.393(5) 0.041(5) 0.07(2) Uiso 1 1 d . . .
H10C H 0.267(6) 0.448(6) 0.089(5) 0.06(2) Uiso 1 1 d . . .
H11A H 0.542(6) 0.460(5) 0.144(5) 0.07(2) Uiso 1 1 d . . .
H11B H 0.524(5) 0.477(5) 0.238(5) 0.053(18) Uiso 1 1 d . . .
H11C H 0.429(6) 0.520(5) 0.163(5) 0.054(19) Uiso 1 1 d . . .
H17A H 0.438(5) 0.517(4) 0.375(4) 0.036(14) Uiso 1 1 d . . .
H17B H 0.390(5) 0.597(4) 0.277(4) 0.045(15) Uiso 1 1 d . . .
H18A H 0.344(5) 0.604(5) 0.472(5) 0.045(16) Uiso 1 1 d . . .
H18B H 0.274(5) 0.683(5) 0.378(4) 0.050(16) Uiso 1 1 d . . .
H18C H 0.417(5) 0.695(4) 0.381(4) 0.036(14) Uiso 1 1 d . . .
H19A H 0.304(6) 0.280(6) 0.602(5) 0.06(2) Uiso 1 1 d . . .
H19B H 0.288(6) 0.391(5) 0.607(5) 0.07(2) Uiso 1 1 d . . .
H19C H 0.385(7) 0.376(6) 0.544(5) 0.08(2) Uiso 1 1 d . . .
H20A H -0.019(6) 0.334(5) 0.617(5) 0.059(18) Uiso 1 1 d . . .
H20B H -0.033(6) 0.255(5) 0.574(5) 0.06(2) Uiso 1 1 d . . .
H20C H 0.072(6) 0.241(5) 0.632(5) 0.07(2) Uiso 1 1 d . . .
H21A H -0.107(6) 0.356(6) 0.402(5) 0.07(2) Uiso 1 1 d . . .
H21B H -0.123(6) 0.464(5) 0.416(5) 0.058(18) Uiso 1 1 d . . .
H21C H -0.077(5) 0.466(5) 0.315(5) 0.057(19) Uiso 1 1 d . . .
H22A H 0.113(6) 0.566(5) 0.193(5) 0.050(18) Uiso 1 1 d . . .
H22B H 0.237(8) 0.605(6) 0.189(6) 0.10(3) Uiso 1 1 d . . .
H22C H 0.120(6) 0.649(6) 0.228(5) 0.07(2) Uiso 1 1 d . . .
H24A H 0.012(6) 0.438(5) 0.094(5) 0.06(2) Uiso 1 1 d . . .
H24B H -0.102(8) 0.444(7) 0.160(6) 0.11(3) Uiso 1 1 d . . .
H26A H 0.029(5) 0.009(4) 0.622(4) 0.038(15) Uiso 1 1 d . . .
H26B H 0.124(6) -0.050(5) 0.590(5) 0.065(19) Uiso 1 1 d . . .
H27A H -0.453(6) 0.038(5) 0.221(6) 0.07(2) Uiso 1 1 d . . .
H27B H -0.462(6) 0.033(5) 0.122(5) 0.07(2) Uiso 1 1 d . . .
H27C H -0.369(5) -0.032(5) 0.183(4) 0.038(16) Uiso 1 1 d . . .
H28A H -0.445(5) 0.269(5) 0.120(5) 0.051(17) Uiso 1 1 d . . .
H28B H -0.476(7) 0.242(5) 0.037(5) 0.08(2) Uiso 1 1 d . . .
H28C H -0.372(7) 0.319(6) 0.029(6) 0.07(3) Uiso 1 1 d . . .
H30 H -0.082(6) 0.120(5) 0.005(5) 0.054(19) Uiso 1 1 d . . .
H31 H -0.008(6) 0.093(5) -0.130(4) 0.050(18) Uiso 1 1 d . . .
H32 H -0.132(6) 0.095(5) -0.245(5) 0.062(18) Uiso 1 1 d . . .
H33 H -0.330(6) 0.116(5) -0.205(5) 0.057(18) Uiso 1 1 d . . .
H34 H -0.403(5) 0.146(4) -0.070(4) 0.029(13) Uiso 1 1 d . . .

loop_
_atom_site_aniso_label
_atom_site_aniso_U_11
_atom_site_aniso_U_22
_atom_site_aniso_U_33
_atom_site_aniso_U_23
_atom_site_aniso_U_13
_atom_site_aniso_U_12
Zr1 0.0222(2) 0.01634(19) 0.01655(19) -0.00542(15) -0.00386(14) -0.00005(14)
Ni1 0.0285(3) 0.0248(3) 0.0192(3) -0.0031(2) -0.0076(2) -0.0049(2)
S1 0.1160(15) 0.0466(9) 0.0516(9) 0.0235(7) -0.0613(10) -0.0440(9)
S2 0.0750(10) 0.0251(6) 0.0306(7) -0.0023(5) -0.0250(6) -0.0104(6)
P1 0.0263(6) 0.0340(6) 0.0244(6) -0.0120(5) -0.0050(4) -0.0019(5)
O1 0.0289(16) 0.0227(15) 0.0249(15) -0.0065(13) -0.0114(12) -0.0037(12)
O2 0.0330(17) 0.0213(15) 0.0235(15) -0.0026(12) -0.0110(13) -0.0029(12)
O3 0.0355(17) 0.0247(16) 0.0241(16) -0.0033(13) -0.0097(13) -0.0057(13)
O4 0.0281(16) 0.0223(15) 0.0216(15) -0.0045(12) -0.0040(12) -0.0023(12)
O5 0.099(5) 0.072(4) 0.174(7) -0.032(4) -0.060(5) 0.012(3)
C1 0.024(2) 0.048(3) 0.033(2) -0.022(2) -0.0009(18) 0.000(2)
C2 0.031(2) 0.027(2) 0.030(2) -0.008(2) -0.0022(18) 0.0081(19)
C3 0.033(2) 0.027(2) 0.034(2) -0.017(2) -0.0037(19) 0.0043(18)
C4 0.045(3) 0.030(2) 0.021(2) -0.0085(19) 0.0029(19) 0.009(2)
C5 0.039(3) 0.031(2) 0.037(3) -0.018(2) 0.018(2) -0.009(2)
C6 0.032(3) 0.085(5) 0.063(4) -0.049(4) -0.011(3) 0.004(3)
C7 0.032(3) 0.098(7) 0.093(6) -0.058(6) -0.013(4) 0.008(4)
C8 0.064(4) 0.035(3) 0.045(4) -0.003(3) -0.001(3) 0.026(3)
C9 0.045(4) 0.056(4) 0.083(5) -0.053(4) -0.014(4) 0.007(3)
C10 0.084(5) 0.058(4) 0.024(3) -0.010(3) -0.008(3) 0.030(4)
C11 0.078(5) 0.045(4) 0.071(5) -0.033(4) 0.042(4) -0.028(4)
C12 0.028(2) 0.026(2) 0.034(2) -0.019(2) -0.0025(18) -0.0023(17)
C13 0.030(2) 0.033(2) 0.025(2) -0.0172(19) -0.0068(17) 0.0031(18)
C14 0.035(2) 0.024(2) 0.025(2) -0.0125(18) -0.0006(18) 0.0042(18)
C15 0.024(2) 0.026(2) 0.035(2) -0.0159(19) -0.0071(18) 0.0055(17)
C16 0.033(2) 0.017(2) 0.030(2) -0.0119(18) -0.0061(18) 0.0028(17)
C17 0.034(3) 0.038(3) 0.049(3) -0.025(3) -0.001(2) -0.006(2)
C18 0.041(3) 0.039(3) 0.066(4) -0.032(3) -0.009(3) -0.006(2)
C19 0.050(3) 0.052(4) 0.036(3) -0.027(3) -0.018(3) 0.012(3)
C20 0.047(3) 0.037(3) 0.036(3) -0.013(2) 0.008(2) 0.001(3)
C21 0.026(2) 0.045(3) 0.055(4) -0.026(3) -0.010(2) 0.008(2)
C22 0.057(4) 0.023(2) 0.033(3) -0.007(2) -0.013(3) 0.001(2)
C23 0.033(2) 0.023(2) 0.018(2) -0.0049(17) -0.0057(16) 0.0034(17)
C24 0.064(4) 0.024(3) 0.039(3) 0.001(2) -0.032(3) -0.002(3)
C25 0.032(2) 0.023(2) 0.022(2) -0.0070(17) -0.0022(17) 0.0032(17)
C26 0.038(3) 0.027(2) 0.024(2) 0.0025(19) -0.011(2) -0.008(2)
C27 0.046(3) 0.061(4) 0.041(3) -0.014(3) -0.003(3) -0.023(3)
C28 0.038(3) 0.061(4) 0.057(4) -0.037(4) -0.013(3) 0.013(3)
C29 0.034(2) 0.025(2) 0.029(2) -0.0125(19) -0.0042(18) -0.0023(18)
C30 0.038(3) 0.031(3) 0.043(3) -0.017(2) -0.004(2) 0.002(2)
C31 0.047(3) 0.041(3) 0.059(4) -0.025(3) 0.016(3) -0.007(3)
C32 0.077(5) 0.044(3) 0.043(3) -0.028(3) 0.016(3) -0.023(3)
C33 0.070(4) 0.052(4) 0.038(3) -0.025(3) -0.006(3) -0.015(3)
C34 0.043(3) 0.046(3) 0.032(3) -0.019(2) -0.008(2) 0.001(2)
C35 0.077(6) 0.070(6) 0.129(8) 0.000(5) -0.023(6) -0.026(4)
C36 0.071(5) 0.073(6) 0.136(9) -0.011(6) -0.031(6) -0.009(4)
C37 0.087(6) 0.065(5) 0.065(5) -0.011(4) -0.021(4) -0.014(4)
C38 0.048(4) 0.059(5) 0.163(10) 0.014(6) -0.003(5) -0.013(4)

loop_
_atom_type_symbol
_atom_type_description
_atom_type_scat_dispersion_real
_atom_type_scat_dispersion_imag
_atom_type_scat_source
Zr Zr -2.9673 0.5597 'International Tables Vol C Tables 4.2.6.8 and 6.1.1.4'
Ni Ni 0.3393 1.1124 'International Tables Vol C Tables 4.2.6.8 and 6.1.1.4'
S S 0.1246 0.1234 'International Tables Vol C Tables 4.2.6.8 and 6.1.1.4'
P P 0.1023 0.0942 'International Tables Vol C Tables 4.2.6.8 and 6.1.1.4'
O O 0.0106 0.0060 'International Tables Vol C Tables 4.2.6.8 and 6.1.1.4'
C C 0.0033 0.0016 'International Tables Vol C Tables 4.2.6.8 and 6.1.1.4'
H H 0.0000 0.0000 'International Tables Vol C Tables 4.2.6.8 and 6.1.1.4'

loop_
_geom_angle_atom_site_label_1
_geom_angle_atom_site_label_2
_geom_angle_atom_site_label_3
_geom_angle
_geom_angle_site_symmetry_1
_geom_angle_site_symmetry_3
_geom_angle_publ_flag
O1 Zr1 O4 137.37(11) . . ?
O1 Zr1 O3 79.53(11) . . ?
O4 Zr1 O3 57.85(10) . . ?
O1 Zr1 C1 126.95(13) . . ?
O4 Zr1 C1 78.62(14) . . ?
O3 Zr1 C1 117.05(14) . . ?
O1 Zr1 C16 78.72(12) . . ?
O4 Zr1 C16 123.84(12) . . ?
O3 Zr1 C16 125.10(13) . . ?
C1 Zr1 C16 116.38(15) . . ?
O1 Zr1 C3 79.42(13) . . ?
O4 Zr1 C3 98.17(13) . . ?
O3 Zr1 C3 87.86(13) . . ?
C1 Zr1 C3 53.57(14) . . ?
C16 Zr1 C3 135.46(15) . . ?
O1 Zr1 C15 73.59(12) . . ?
O4 Zr1 C15 105.52(13) . . ?
O3 Zr1 C15 92.81(13) . . ?
C1 Zr1 C15 144.95(15) . . ?
C16 Zr1 C15 32.58(14) . . ?
C3 Zr1 C15 152.40(14) . . ?
O1 Zr1 C14 101.80(13) . . ?
O4 Zr1 C14 74.41(12) . . ?
O3 Zr1 C14 83.05(13) . . ?
C1 Zr1 C14 128.81(14) . . ?
C16 Zr1 C14 53.62(14) . . ?
C3 Zr1 C14 170.42(15) . . ?
C15 Zr1 C14 32.13(13) . . ?
O1 Zr1 C4 73.64(14) . . ?
O4 Zr1 C4 124.30(13) . . ?
O3 Zr1 C4 117.05(14) . . ?
C1 Zr1 C4 53.64(15) . . ?
C16 Zr1 C4 103.90(15) . . ?
C3 Zr1 C4 32.24(14) . . ?
C15 Zr1 C4 129.83(15) . . ?
C14 Zr1 C4 157.28(15) . . ?
O1 Zr1 C2 110.83(13) . . ?
O4 Zr1 C2 71.38(13) . . ?
O3 Zr1 C2 88.14(14) . . ?
C1 Zr1 C2 32.20(15) . . ?
C16 Zr1 C2 146.76(15) . . ?
C3 Zr1 C2 31.93(14) . . ?
C15 Zr1 C2 175.57(14) . . ?
C14 Zr1 C2 143.98(14) . . ?
C4 Zr1 C2 53.00(14) . . ?
O1 Zr1 C5 101.43(15) . . ?
O4 Zr1 C5 110.81(14) . . ?
O3 Zr1 C5 138.97(13) . . ?
C1 Zr1 C5 32.34(16) . . ?
C16 Zr1 C5 94.66(15) . . ?
C3 Zr1 C5 52.91(15) . . ?
C15 Zr1 C5 127.21(15) . . ?
C14 Zr1 C5 135.07(15) . . ?
C4 Zr1 C5 31.86(16) . . ?
C2 Zr1 C5 52.72(15) . . ?
O1 Zr1 C13 126.36(12) . . ?
O4 Zr1 C13 71.58(12) . . ?
O3 Zr1 C13 107.06(13) . . ?
C1 Zr1 C13 98.01(14) . . ?
C16 Zr1 C13 53.45(14) . . ?
C3 Zr1 C13 151.54(14) . . ?
C15 Zr1 C13 53.23(13) . . ?
C14 Zr1 C13 32.14(14) . . ?
C4 Zr1 C13 134.74(16) . . ?
C2 Zr1 C13 122.37(14) . . ?
C5 Zr1 C13 104.84(15) . . ?
O2 Ni1 P1 174.07(10) . . ?
O2 Ni1 S2 93.79(9) . 2_556 ?
P1 Ni1 S2 89.49(5) . 2_556 ?
O2 Ni1 S1 88.08(9) . . ?
P1 Ni1 S1 89.17(5) . . ?
S2 Ni1 S1 173.95(8) 2_556 . ?
C24 S1 Ni1 97.52(18) . . ?
C26 S2 Ni1 107.41(16) . 2_556 ?
C28 P1 C27 100.0(4) . . ?
C28 P1 C29 104.8(3) . . ?
C27 P1 C29 102.6(3) . . ?
C28 P1 Ni1 114.0(2) . . ?
C27 P1 Ni1 119.5(2) . . ?
C29 P1 Ni1 113.96(15) . . ?
C23 O1 Zr1 155.2(3) . . ?
C23 O2 Ni1 120.4(3) . . ?
C25 O3 Zr1 91.8(3) . . ?
C25 O4 Zr1 92.9(2) . . ?
C38 O5 C35 105.4(6) . . ?
C2 C1 C5 106.9(4) . . ?
C2 C1 C6 125.0(5) . . ?
C5 C1 C6 127.5(5) . . ?
C2 C1 Zr1 75.0(3) . . ?
C5 C1 Zr1 75.0(3) . . ?
C6 C1 Zr1 122.5(3) . . ?
C3 C2 C1 108.7(4) . . ?
C3 C2 C8 124.6(5) . . ?
C1 C2 C8 126.7(5) . . ?
C3 C2 Zr1 73.5(2) . . ?
C1 C2 Zr1 72.8(3) . . ?
C8 C2 Zr1 122.8(4) . . ?
C2 C3 C4 108.0(4) . . ?
C2 C3 C9 125.1(5) . . ?
C4 C3 C9 126.5(5) . . ?
C2 C3 Zr1 74.6(2) . . ?
C4 C3 Zr1 74.2(2) . . ?
C9 C3 Zr1 122.1(4) . . ?
C5 C4 C3 107.5(4) . . ?
C5 C4 C10 125.2(6) . . ?
C3 C4 C10 126.8(5) . . ?
C5 C4 Zr1 74.3(3) . . ?
C3 C4 Zr1 73.5(2) . . ?
C10 C4 Zr1 124.1(4) . . ?
C4 C5 C1 108.8(4) . . ?
C4 C5 C11 123.7(6) . . ?
C1 C5 C11 125.9(6) . . ?
C4 C5 Zr1 73.9(3) . . ?
C1 C5 Zr1 72.7(3) . . ?
C11 C5 Zr1 131.0(4) . . ?
C1 C6 C7 113.0(5) . . ?
C13 C12 C16 108.5(4) . . ?
C13 C12 C17 124.9(4) . . ?
C16 C12 C17 124.3(4) . . ?
C13 C12 Zr1 73.6(2) . . ?
C16 C12 Zr1 71.7(2) . . ?
C17 C12 Zr1 134.4(3) . . ?
C12 C13 C14 107.8(4) . . ?
C12 C13 C19 126.1(5) . . ?
C14 C13 C19 125.7(5) . . ?
C12 C13 Zr1 74.7(2) . . ?
C14 C13 Zr1 73.0(2) . . ?
C19 C13 Zr1 123.2(3) . . ?
C15 C14 C13 108.4(4) . . ?
C15 C14 C20 125.2(5) . . ?
C13 C14 C20 126.1(4) . . ?
C15 C14 Zr1 73.7(2) . . ?
C13 C14 Zr1 74.9(2) . . ?
C20 C14 Zr1 122.5(3) . . ?
C14 C15 C16 108.0(4) . . ?
C14 C15 C21 124.8(5) . . ?
C16 C15 C21 127.1(4) . . ?
C14 C15 Zr1 74.2(2) . . ?
C16 C15 Zr1 73.2(2) . . ?
C21 C15 Zr1 121.5(3) . . ?
C12 C16 C15 107.3(4) . . ?
C12 C16 C22 126.6(4) . . ?
C15 C16 C22 125.8(4) . . ?
C12 C16 Zr1 76.1(2) . . ?
C15 C16 Zr1 74.2(2) . . ?
C22 C16 Zr1 120.8(3) . . ?
C12 C17 C18 110.0(4) . . ?
O2 C23 O1 123.5(4) . . ?
O2 C23 C24 119.0(4) . . ?
O1 C23 C24 117.4(4) . . ?
C23 C24 S1 112.1(4) . . ?
O4 C25 O3 117.4(4) . . ?
O4 C25 C26 122.5(4) . . ?
O3 C25 C26 120.0(4) . . ?
O4 C25 Zr1 58.4(2) . . ?
O3 C25 Zr1 59.0(2) . . ?
C26 C25 Zr1 178.7(3) . . ?
C25 C26 S2 111.9(3) . . ?
C30 C29 C34 118.7(5) . . ?
C30 C29 P1 120.3(4) . . ?
C34 C29 P1 121.0(4) . . ?
C29 C30 C31 120.6(5) . . ?
C32 C31 C30 120.0(6) . . ?
C33 C32 C31 120.0(5) . . ?
C32 C33 C34 120.2(6) . . ?
C33 C34 C29 120.5(5) . . ?
C36 C35 O5 107.9(7) . . ?
C35 C36 C37 106.3(7) . . ?
C38 C37 C36 103.0(7) . . ?
O5 C38 C37 111.2(7) . . ?

loop_
_geom_bond_atom_site_label_1
_geom_bond_atom_site_label_2
_geom_bond_distance
_geom_bond_site_symmetry_2
_geom_bond_publ_flag
Zr1 O1 2.133(3) . ?
Zr1 O4 2.235(3) . ?
Zr1 O3 2.248(3) . ?
Zr1 C1 2.536(5) . ?
Zr1 C16 2.539(4) . ?
Zr1 C3 2.551(4) . ?
Zr1 C15 2.552(4) . ?
Zr1 C14 2.558(4) . ?
Zr1 C4 2.560(4) . ?
Zr1 C2 2.565(4) . ?
Zr1 C5 2.565(5) . ?
Zr1 C13 2.582(4) . ?
Ni1 O2 1.925(3) . ?
Ni1 P1 2.1449(12) . ?
Ni1 S2 2.1790(13) 2_556 ?
Ni1 S1 2.1819(15) . ?
S1 C24 1.761(5) . ?
S2 C26 1.811(5) . ?
S2 Ni1 2.1790(13) 2_556 ?
P1 C28 1.815(6) . ?
P1 C27 1.818(6) . ?
P1 C29 1.821(5) . ?
O1 C23 1.270(5) . ?
O2 C23 1.244(5) . ?
O3 C25 1.279(5) . ?
O4 C25 1.258(5) . ?
O5 C38 1.350(10) . ?
O5 C35 1.450(10) . ?
C1 C2 1.415(7) . ?
C1 C5 1.421(7) . ?
C1 C6 1.501(7) . ?
C2 C3 1.407(6) . ?
C2 C8 1.497(7) . ?
C3 C4 1.419(6) . ?
C3 C9 1.496(7) . ?
C4 C5 1.407(7) . ?
C4 C10 1.494(7) . ?
C5 C11 1.495(7) . ?
C6 C7 1.522(9) . ?
C12 C13 1.410(6) . ?
C12 C16 1.428(6) . ?
C12 C17 1.507(6) . ?
C13 C14 1.423(6) . ?
C13 C19 1.496(6) . ?
C14 C15 1.414(6) . ?
C14 C20 1.502(7) . ?
C15 C16 1.428(6) . ?
C15 C21 1.494(6) . ?
C16 C22 1.498(7) . ?
C17 C18 1.533(7) . ?
C23 C24 1.514(6) . ?
C25 C26 1.504(6) . ?
C29 C30 1.380(7) . ?
C29 C34 1.391(6) . ?
C30 C31 1.391(8) . ?
C31 C32 1.376(9) . ?
C32 C33 1.368(9) . ?
C33 C34 1.387(7) . ?
C35 C36 1.448(11) . ?
C36 C37 1.452(10) . ?
C37 C38 1.444(10) . ?
